data_9009647
loop_
_publ_author_name
'Kisi, E. H.'
'Crossley, J. A. A.'
'Myhra, S.'
'Barsoum, M. W.'

_publ_section_title
;
 Structure and crystal chemistry of Ti3SiC2
 Note: a MAX phase
;
_journal_name_full 'Journal of Physics and Chemistry of Solids'
_journal_page_first 1437
_journal_page_last 1443
_journal_paper_doi 10.1016/S0022-3697(98)00226-1
_journal_volume 59
_journal_year 1998
_chemical_formula_structural Ti3SiC2
_chemical_formula_sum 'C2 Si Ti3'
_space_group_IT_number 194
_symmetry_space_group_name_Hall '-P 6c 2c'
_symmetry_space_group_name_H-M 'P 63/m m c'
_cell_angle_alpha 90
_cell_angle_beta 90
_cell_angle_gamma 120
_cell_length_a 3.0575
_cell_length_b 3.0575
_cell_length_c 17.6235
_cell_formula_units_Z 2
_cell_volume 142.678
_database_code_amcsd 0013252
_exptl_crystal_density_diffrn 4.556
_cod_original_formula_sum 'Ti3 Si C2'
_cod_database_code 9009647
_amcsd_formula_title Ti3SiC2

loop_
_space_group_symop_operation_xyz
x,y,z
-x,-x+y,1/2+z
x,x-y,1/2-z
-x+y,-x,1/2-z
x-y,x,1/2+z
-y,-x,z
y,x,-z
y,-x+y,-z
-y,x-y,z
x-y,-y,1/2+z
-x+y,y,1/2-z
x,y,1/2-z
-x,-y,1/2+z
x,x-y,z
-x,-x+y,-z
x-y,x,-z
-x+y,-x,z
y,x,1/2+z
-y,-x,1/2-z
-y,x-y,1/2-z
y,-x+y,1/2+z
-x+y,y,z
x-y,-y,-z
-x,-y,-z

loop_
_atom_site_label
_atom_site_fract_x
_atom_site_fract_y
_atom_site_fract_z
Ti1 0.00000 0.00000 0.00000
Ti2 0.66667 0.33333 0.13550
Si 0.00000 0.00000 0.25000
C 0.33333 0.66667 0.07220

loop_
_cod_related_entry_id
_cod_related_entry_database
_cod_related_entry_code
1 AMCSD 0013252
